data_2230030
loop_
_publ_author_name
'Wu, Gui-Ling'
'Ou, Chun-Ping'
'Wang, Feng'
'Zhang, Jian-Ming'
'Lan, She-Min'

_publ_section_title
;
 [<i>N</i>,<i>N</i>,<i>N</i>',<i>N</i>'-Tetrakis(benzimidazol-2-ylmethyl)cyclohexane-1,2-<i>trans</i>-diamine]iron(II)
 bis(perchlorate) methanol solvate
;
_journal_coeditor_code HY2418
_journal_issue 5
_journal_name_full 'Acta Crystallographica Section E'
_journal_page_first m531
_journal_paper_doi 10.1107/S1600536811011810
_journal_volume 67
_journal_year 2011
_chemical_formula_iupac '[Fe (C38 H38 N10)] (Cl O4)2, C H4 O'
_chemical_formula_moiety 'C38 H38 Fe N10 2+, 2(Cl O4 -), C H4 O'
_chemical_formula_sum 'C39 H42 Cl2 Fe N10 O9'
_chemical_formula_weight 921.58
_chemical_name_systematic
;
[N,N,N',N'-Tetrakis(benzimidazol-2-ylmethyl)cyclohexane-
1,2-<i>trans</i>-diamine]iron(II) bis(perchlorate) methanol solvate
;
_space_group_IT_number 14
_symmetry_cell_setting monoclinic
_symmetry_space_group_name_Hall '-P 2yn'
_symmetry_space_group_name_H-M 'P 1 21/n 1'
_atom_sites_solution_hydrogens geom
_atom_sites_solution_primary direct
_atom_sites_solution_secondary difmap
_audit_creation_method SHELXL-97
_cell_angle_alpha 90.00
_cell_angle_beta 103.1750(10)
_cell_angle_gamma 90.00
_cell_formula_units_Z 4
_cell_length_a 14.3867(6)
_cell_length_b 15.9145(6)
_cell_length_c 18.8218(8)
_cell_measurement_reflns_used 8487
_cell_measurement_temperature 298(2)
_cell_measurement_theta_max 27.98
_cell_measurement_theta_min 2.39
_cell_volume 4196.0(3)
_computing_cell_refinement 'SAINT (Bruker, 2007)'
_computing_data_collection 'SMART (Bruker, 2007)'
_computing_data_reduction 'SAINT (Bruker, 2007)'
_computing_molecular_graphics 'PLATON (Spek, 2009)'
_computing_publication_material 'PLATON (Spek, 2009)'
_computing_structure_refinement 'SHELXL97 (Sheldrick, 2008)'
_computing_structure_solution 'SHELXS97 (Sheldrick, 2008)'
_diffrn_ambient_temperature 298(2)
_diffrn_measured_fraction_theta_full 0.997
_diffrn_measured_fraction_theta_max 0.997
_diffrn_measurement_device_type 'Bruker APEX CCD'
_diffrn_measurement_method '\f and \w scans'
_diffrn_radiation_monochromator graphite
_diffrn_radiation_source 'fine-focus sealed tube'
_diffrn_radiation_type MoK\a
_diffrn_radiation_wavelength 0.71073
_diffrn_reflns_av_R_equivalents 0.0830
_diffrn_reflns_av_sigmaI/netI 0.0533
_diffrn_reflns_limit_h_max 17
_diffrn_reflns_limit_h_min -15
_diffrn_reflns_limit_k_max 18
_diffrn_reflns_limit_k_min -17
_diffrn_reflns_limit_l_max 22
_diffrn_reflns_limit_l_min -22
_diffrn_reflns_number 21311
_diffrn_reflns_theta_full 25.00
_diffrn_reflns_theta_max 25.00
_diffrn_reflns_theta_min 2.02
_exptl_absorpt_coefficient_mu 0.554
_exptl_absorpt_correction_type none
_exptl_crystal_colour colorless
_exptl_crystal_density_diffrn 1.459
_exptl_crystal_density_method 'not measured'
_exptl_crystal_description block
_exptl_crystal_F_000 1912
_exptl_crystal_size_max 0.30
_exptl_crystal_size_mid 0.16
_exptl_crystal_size_min 0.10
_refine_diff_density_max 0.567
_refine_diff_density_min -0.534
_refine_ls_extinction_method none
_refine_ls_goodness_of_fit_ref 1.065
_refine_ls_hydrogen_treatment mixed
_refine_ls_matrix_type full
_refine_ls_number_parameters 612
_refine_ls_number_reflns 7369
_refine_ls_number_restraints 10
_refine_ls_restrained_S_all 1.120
_refine_ls_R_factor_all 0.0784
_refine_ls_R_factor_gt 0.0564
_refine_ls_shift/su_max 0.000
_refine_ls_shift/su_mean 0.000
_refine_ls_structure_factor_coef Fsqd
_refine_ls_weighting_details 'calc w=1/[\s^2^(Fo^2^)+(0.1022P)^2^+2.0578P] where P=(Fo^2^+2Fc^2^)/3'
_refine_ls_weighting_scheme calc
_refine_ls_wR_factor_gt 0.1577
_refine_ls_wR_factor_ref 0.1756
_reflns_number_gt 5765
_reflns_number_total 7369
_reflns_threshold_expression >2\s(I)
_cod_data_source_file hy2418.cif
_cod_data_source_block I
_cod_original_sg_symbol_H-M 'P 21/n'
_cod_database_code 2230030
_cod_database_fobs_code 2230030

loop_
_symmetry_equiv_pos_as_xyz
'x, y, z'
'-x+1/2, y+1/2, -z+1/2'
'-x, -y, -z'
'x-1/2, -y-1/2, z-1/2'

loop_
_atom_site_type_symbol
_atom_site_label
_atom_site_fract_x
_atom_site_fract_y
_atom_site_fract_z
_atom_site_U_iso_or_equiv
_atom_site_adp_type
_atom_site_calc_flag
_atom_site_refinement_flags
_atom_site_occupancy
_atom_site_disorder_assembly
_atom_site_disorder_group
Fe Fe1 0.49217(3) 0.51266(3) 0.25944(3) 0.03221(18) Uani d . 1 . .
N N1 0.40904(18) 0.63557(16) 0.22008(16) 0.0340(6) Uani d . 1 . .
N N2 0.59753(19) 0.61865(17) 0.31077(17) 0.0367(7) Uani d . 1 . .
N N3 0.5240(2) 0.53017(17) 0.15388(17) 0.0387(7) Uani d . 1 . .
N N4 0.5194(2) 0.61519(17) 0.06081(16) 0.0378(7) Uani d . 1 . .
H H4A 0.5027 0.6569 0.0317 0.045 Uiso calc R 1 . .
N N5 0.35367(19) 0.46902(17) 0.21018(16) 0.0357(6) Uani d . 1 . .
N N6 0.2082(2) 0.50488(18) 0.15204(17) 0.0399(7) Uani d . 1 . .
H H6A 0.1577 0.5350 0.1380 0.048 Uiso calc R 1 . .
N N7 0.62225(19) 0.45068(17) 0.29869(16) 0.0370(7) Uani d . 1 . .
N N8 0.7795(2) 0.4561(2) 0.33400(18) 0.0455(8) Uani d . 1 . .
H H8A 0.8364 0.4764 0.3434 0.055 Uiso calc R 1 . .
N N9 0.4597(2) 0.52468(17) 0.36472(17) 0.0389(7) Uani d . 1 . .
N N10 0.4732(2) 0.60837(17) 0.45995(16) 0.0418(7) Uani d . 1 . .
H H10A 0.4973 0.6451 0.4925 0.050 Uiso calc R 1 . .
C C1 0.4544(2) 0.7063(2) 0.2673(2) 0.0377(8) Uani d . 1 . .
H H1A 0.4429 0.6957 0.3159 0.045 Uiso calc R 1 . .
C C2 0.4124(3) 0.7932(2) 0.2440(3) 0.0510(10) Uani d . 1 . .
H H2A 0.348(3) 0.795(3) 0.251(3) 0.066(13) Uiso d . 1 . .
H H2B 0.407(3) 0.800(3) 0.196(3) 0.061(14) Uiso d . 1 . .
C C3 0.4708(3) 0.8639(2) 0.2853(3) 0.0591(11) Uani d . 1 . .
H H3A 0.4433 0.9174 0.2666 0.071 Uiso calc R 1 . .
H H3B 0.4694 0.8605 0.3365 0.071 Uiso calc R 1 . .
C C4 0.5723(3) 0.8592(2) 0.2776(3) 0.0580(11) Uani d . 1 . .
H H4B 0.6082 0.9065 0.3024 0.070 Uiso calc R 1 . .
H H4C 0.5739 0.8622 0.2264 0.070 Uiso calc R 1 . .
C C5 0.6177(3) 0.7774(2) 0.3101(3) 0.0535(10) Uani d . 1 . .
H H5A 0.6826 0.7746 0.3037 0.064 Uiso calc R 1 . .
H H5B 0.6203 0.7770 0.3620 0.064 Uiso calc R 1 . .
C C6 0.5629(2) 0.7006(2) 0.2751(2) 0.0379(8) Uani d . 1 . .
H H6B 0.5729 0.6976 0.2254 0.045 Uiso calc R 1 . .
C C7 0.4096(3) 0.6477(2) 0.1418(2) 0.0396(8) Uani d . 1 . .
H H7A 0.350(2) 0.6305(19) 0.1137(19) 0.040(10) Uiso d . 1 . .
H H7B 0.416(2) 0.705(2) 0.131(2) 0.040(10) Uiso d . 1 . .
C C8 0.4854(2) 0.5975(2) 0.11997(19) 0.0349(7) Uani d . 1 . .
C C9 0.5883(2) 0.5004(2) 0.1148(2) 0.0389(8) Uani d . 1 . .
C C10 0.6475(3) 0.4303(2) 0.1245(2) 0.0509(10) Uani d . 1 . .
H H10B 0.6492 0.3930 0.1628 0.061 Uiso calc R 1 . .
C C11 0.7036(3) 0.4184(3) 0.0751(2) 0.0577(11) Uani d . 1 . .
H H11A 0.7429 0.3714 0.0797 0.069 Uiso calc R 1 . .
C C12 0.7031(3) 0.4747(3) 0.0187(2) 0.0533(10) Uani d . 1 . .
H H12A 0.7443 0.4656 -0.0121 0.064 Uiso calc R 1 . .
C C13 0.6443(3) 0.5431(2) 0.0068(2) 0.0466(9) Uani d . 1 . .
H H13A 0.6437 0.5801 -0.0316 0.056 Uiso calc R 1 . .
C C14 0.5858(2) 0.5544(2) 0.0551(2) 0.0366(8) Uani d . 1 . .
C C15 0.3110(2) 0.6161(2) 0.2272(2) 0.0386(8) Uani d . 1 . .
H H15A 0.2659 0.6559 0.1994 0.046 Uiso calc R 1 . .
H H15B 0.3071 0.6187 0.2779 0.046 Uiso calc R 1 . .
C C16 0.2893(2) 0.5288(2) 0.1979(2) 0.0369(8) Uani d . 1 . .
C C17 0.3114(2) 0.4004(2) 0.1689(2) 0.0385(8) Uani d . 1 . .
C C18 0.3487(3) 0.3210(2) 0.1593(2) 0.0522(10) Uani d . 1 . .
H H18A 0.4093 0.3049 0.1848 0.063 Uiso calc R 1 . .
C C19 0.2916(3) 0.2680(3) 0.1104(3) 0.0653(12) Uani d . 1 . .
H H19A 0.3138 0.2146 0.1028 0.078 Uiso calc R 1 . .
C C20 0.2023(3) 0.2922(3) 0.0723(3) 0.0657(13) Uani d . 1 . .
H H20A 0.1666 0.2550 0.0388 0.079 Uiso calc R 1 . .
C C21 0.1638(3) 0.3692(3) 0.0818(2) 0.0561(11) Uani d . 1 . .
H H21A 0.1030 0.3845 0.0562 0.067 Uiso calc R 1 . .
C C22 0.2201(2) 0.4226(2) 0.1312(2) 0.0427(9) Uani d . 1 . .
C C23 0.6903(2) 0.5920(2) 0.2965(2) 0.0427(8) Uani d . 1 . .
H H23A 0.7424 0.6207 0.3293 0.051 Uiso calc R 1 . .
H H23B 0.6928 0.6053 0.2467 0.051 Uiso calc R 1 . .
C C24 0.6979(2) 0.4993(2) 0.3088(2) 0.0398(8) Uani d . 1 . .
C C25 0.6562(3) 0.3702(2) 0.3196(2) 0.0391(8) Uani d . 1 . .
C C26 0.6065(3) 0.2960(2) 0.3245(2) 0.0521(10) Uani d . 1 . .
H H26A 0.5403 0.2936 0.3102 0.063 Uiso calc R 1 . .
C C27 0.6593(3) 0.2266(3) 0.3514(3) 0.0649(12) Uani d . 1 . .
H H27A 0.6284 0.1760 0.3549 0.078 Uiso calc R 1 . .
C C28 0.7582(4) 0.2303(3) 0.3735(3) 0.0711(14) Uani d . 1 . .
H H28A 0.7916 0.1822 0.3923 0.085 Uiso calc R 1 . .
C C29 0.8079(3) 0.3027(3) 0.3685(3) 0.0607(12) Uani d . 1 . .
H H29A 0.8741 0.3045 0.3824 0.073 Uiso calc R 1 . .
C C30 0.7551(3) 0.3730(2) 0.3420(2) 0.0438(9) Uani d . 1 . .
C C31 0.6018(2) 0.6166(2) 0.3898(2) 0.0409(8) Uani d . 1 . .
H H31A 0.6125 0.6730 0.4096 0.049 Uiso calc R 1 . .
H H31B 0.6549 0.5817 0.4140 0.049 Uiso calc R 1 . .
C C32 0.5113(2) 0.5826(2) 0.4044(2) 0.0379(8) Uani d . 1 . .
C C33 0.3809(3) 0.5110(2) 0.3957(2) 0.0398(8) Uani d . 1 . .
C C34 0.3042(3) 0.4574(3) 0.3759(2) 0.0539(10) Uani d . 1 . .
H H34A 0.2993 0.4199 0.3374 0.065 Uiso calc R 1 . .
C C35 0.2348(3) 0.4618(3) 0.4160(3) 0.0653(12) Uani d . 1 . .
H H35A 0.1823 0.4261 0.4043 0.078 Uiso calc R 1 . .
C C36 0.2417(3) 0.5179(3) 0.4731(3) 0.0636(12) Uani d . 1 . .
H H36A 0.1923 0.5203 0.4975 0.076 Uiso calc R 1 . .
C C37 0.3185(3) 0.5701(3) 0.4948(2) 0.0542(10) Uani d . 1 . .
H H37A 0.3234 0.6067 0.5340 0.065 Uiso calc R 1 . .
C C38 0.3891(3) 0.5654(2) 0.4551(2) 0.0407(8) Uani d . 1 . .
Cl Cl1 0.55488(10) 0.17228(8) 0.01931(8) 0.0758(4) Uani d . 1 . .
O O1 0.5176(5) 0.2430(3) 0.0429(3) 0.141(2) Uani d . 1 . .
O O2 0.6396(4) 0.1476(4) 0.0605(3) 0.153(2) Uani d . 1 . .
O O3 0.4884(4) 0.1073(3) 0.0204(3) 0.155(2) Uani d . 1 . .
O O4 0.5571(4) 0.1862(3) -0.0548(3) 0.1265(18) Uani d . 1 . .
Cl Cl2 0.4081(5) 0.1971(4) 0.4315(5) 0.064(2) Uani d PD 0.461(14) A 1
O O5 0.3219(10) 0.1788(13) 0.4499(11) 0.124(7) Uani d PD 0.461(14) A 1
O O6 0.4447(13) 0.1189(8) 0.4236(10) 0.113(7) Uani d PD 0.461(14) A 1
O O7 0.3795(11) 0.2458(9) 0.3656(7) 0.164(7) Uani d PD 0.461(14) A 1
O O8 0.4841(6) 0.2349(7) 0.4747(8) 0.107(6) Uani d PD 0.461(14) A 1
Cl Cl2' 0.4056(7) 0.1978(6) 0.4416(6) 0.088(3) Uani d P 0.539(14) A 2
O O5' 0.3123(10) 0.2126(13) 0.4188(11) 0.132(6) Uani d P 0.539(14) A 2
O O6' 0.4301(11) 0.1350(10) 0.3880(10) 0.111(6) Uani d P 0.539(14) A 2
O O7' 0.4525(10) 0.2711(7) 0.4260(7) 0.119(5) Uani d P 0.539(14) A 2
O O8' 0.4341(9) 0.1893(8) 0.5185(5) 0.132(5) Uani d P 0.539(14) A 2
O O1S 0.9648(3) 0.5167(3) 0.3479(3) 0.0902(12) Uani d . 1 . .
H H1S 0.9747 0.5408 0.3956 0.135 Uiso d R 1 . .
C C1S 0.9867(6) 0.5786(5) 0.3004(5) 0.137(3) Uani d . 1 . .
H H1SA 1.0452 0.5637 0.2872 0.205 Uiso d R 1 . .
H H1SB 0.9942 0.6323 0.3242 0.205 Uiso d R 1 . .
H H1SC 0.9367 0.5828 0.2570 0.205 Uiso d R 1 . .

loop_
_atom_site_aniso_label
_atom_site_aniso_U_11
_atom_site_aniso_U_22
_atom_site_aniso_U_33
_atom_site_aniso_U_12
_atom_site_aniso_U_13
_atom_site_aniso_U_23
Fe1 0.0279(3) 0.0359(3) 0.0307(3) 0.00317(18) 0.0022(2) 0.00087(19)
N1 0.0307(14) 0.0382(14) 0.0321(16) 0.0003(11) 0.0053(12) -0.0031(12)
N2 0.0301(14) 0.0376(14) 0.0403(18) 0.0020(11) 0.0034(13) 0.0022(13)
N3 0.0371(15) 0.0428(15) 0.0354(18) 0.0078(13) 0.0064(13) 0.0030(13)
N4 0.0402(16) 0.0375(15) 0.0351(18) -0.0002(12) 0.0074(14) 0.0041(12)
N5 0.0322(14) 0.0384(14) 0.0338(17) 0.0007(12) 0.0023(13) -0.0014(12)
N6 0.0278(14) 0.0522(17) 0.0384(19) 0.0019(12) 0.0045(13) 0.0007(14)
N7 0.0332(15) 0.0420(15) 0.0336(17) 0.0058(12) 0.0029(13) 0.0011(13)
N8 0.0302(15) 0.0588(18) 0.046(2) 0.0082(14) 0.0065(14) 0.0031(15)
N9 0.0390(16) 0.0411(15) 0.0359(18) -0.0031(13) 0.0072(14) -0.0012(13)
N10 0.0536(18) 0.0399(15) 0.0297(18) -0.0009(14) 0.0050(15) -0.0032(13)
C1 0.0372(18) 0.0363(17) 0.040(2) 0.0013(14) 0.0088(16) 0.0012(15)
C2 0.052(2) 0.040(2) 0.061(3) 0.0091(17) 0.013(2) 0.0029(19)
C3 0.068(3) 0.0371(19) 0.077(3) 0.0017(18) 0.025(2) -0.001(2)
C4 0.064(3) 0.040(2) 0.074(3) -0.0087(18) 0.024(2) -0.001(2)
C5 0.050(2) 0.043(2) 0.066(3) -0.0102(17) 0.009(2) -0.0019(19)
C6 0.0385(18) 0.0369(17) 0.037(2) 0.0002(14) 0.0065(16) 0.0009(15)
C7 0.041(2) 0.044(2) 0.031(2) 0.0080(16) 0.0022(17) 0.0026(16)
C8 0.0329(17) 0.0390(17) 0.0307(19) 0.0000(14) 0.0029(15) -0.0016(14)
C9 0.0328(18) 0.0439(18) 0.039(2) 0.0017(14) 0.0059(16) -0.0040(16)
C10 0.054(2) 0.059(2) 0.038(2) 0.0169(19) 0.0064(19) 0.0040(18)
C11 0.053(2) 0.072(3) 0.047(3) 0.023(2) 0.009(2) -0.007(2)
C12 0.044(2) 0.076(3) 0.042(2) 0.004(2) 0.0161(19) -0.013(2)
C13 0.046(2) 0.057(2) 0.037(2) -0.0071(18) 0.0110(18) -0.0047(18)
C14 0.0327(17) 0.0410(18) 0.034(2) -0.0061(14) 0.0032(15) -0.0052(15)
C15 0.0314(17) 0.0427(18) 0.041(2) 0.0066(14) 0.0066(16) -0.0005(15)
C16 0.0310(17) 0.0441(18) 0.035(2) -0.0021(14) 0.0064(16) 0.0010(15)
C17 0.0389(18) 0.0442(18) 0.032(2) -0.0054(15) 0.0076(16) -0.0009(15)
C18 0.050(2) 0.046(2) 0.056(3) 0.0009(18) 0.004(2) -0.0037(19)
C19 0.074(3) 0.049(2) 0.072(3) -0.006(2) 0.012(3) -0.015(2)
C20 0.061(3) 0.065(3) 0.067(3) -0.018(2) 0.008(2) -0.023(2)
C21 0.040(2) 0.068(3) 0.057(3) -0.0132(19) 0.003(2) -0.009(2)
C22 0.0330(18) 0.049(2) 0.045(2) -0.0049(15) 0.0084(17) 0.0006(17)
C23 0.0318(17) 0.050(2) 0.045(2) -0.0024(15) 0.0053(16) 0.0020(17)
C24 0.0324(18) 0.050(2) 0.036(2) 0.0072(15) 0.0068(16) 0.0013(16)
C25 0.0437(19) 0.0438(18) 0.030(2) 0.0102(15) 0.0083(16) 0.0006(15)
C26 0.052(2) 0.051(2) 0.050(3) 0.0073(18) 0.006(2) 0.0052(19)
C27 0.076(3) 0.049(2) 0.067(3) 0.009(2) 0.013(3) 0.014(2)
C28 0.072(3) 0.061(3) 0.080(4) 0.031(2) 0.017(3) 0.023(2)
C29 0.047(2) 0.078(3) 0.055(3) 0.025(2) 0.009(2) 0.014(2)
C30 0.042(2) 0.056(2) 0.034(2) 0.0174(17) 0.0107(17) 0.0063(17)
C31 0.0411(19) 0.0462(19) 0.031(2) -0.0019(15) -0.0010(16) -0.0008(15)
C32 0.0377(18) 0.0348(17) 0.037(2) 0.0020(14) 0.0002(16) 0.0012(15)
C33 0.043(2) 0.0390(17) 0.038(2) 0.0014(15) 0.0102(17) 0.0038(15)
C34 0.058(2) 0.062(2) 0.043(2) -0.014(2) 0.016(2) -0.003(2)
C35 0.061(3) 0.080(3) 0.058(3) -0.020(2) 0.020(2) 0.002(2)
C36 0.060(3) 0.080(3) 0.057(3) 0.000(2) 0.029(2) 0.012(2)
C37 0.073(3) 0.058(2) 0.036(2) 0.009(2) 0.021(2) 0.0058(18)
C38 0.051(2) 0.0412(18) 0.030(2) 0.0043(16) 0.0090(17) 0.0067(15)
Cl1 0.0785(8) 0.0682(7) 0.0822(10) 0.0197(6) 0.0213(7) 0.0329(6)
O1 0.202(6) 0.101(3) 0.129(4) 0.045(4) 0.054(4) 0.023(3)
O2 0.094(3) 0.226(6) 0.129(5) 0.047(4) 0.005(3) 0.070(4)
O3 0.178(5) 0.140(4) 0.133(5) -0.067(4) 0.004(4) 0.063(4)
O4 0.127(4) 0.156(4) 0.107(4) 0.032(3) 0.049(3) 0.068(3)
Cl2 0.032(3) 0.045(3) 0.104(6) -0.0110(19) -0.007(3) -0.011(3)
O5 0.092(12) 0.167(17) 0.130(16) -0.052(10) 0.058(11) -0.013(10)
O6 0.088(8) 0.090(8) 0.142(18) 0.001(6) -0.012(10) -0.056(10)
O7 0.157(13) 0.176(14) 0.145(14) -0.023(11) 0.002(11) 0.020(11)
O8 0.077(6) 0.082(7) 0.130(13) -0.008(5) -0.044(7) -0.048(8)
Cl2' 0.073(4) 0.110(5) 0.081(3) -0.029(3) 0.021(3) -0.032(3)
O5' 0.071(7) 0.172(16) 0.143(16) 0.004(8) 0.006(8) -0.025(11)
O6' 0.083(8) 0.127(10) 0.128(14) -0.045(7) 0.032(8) -0.065(8)
O7' 0.148(12) 0.114(8) 0.105(9) -0.065(8) 0.048(9) -0.040(6)
O8' 0.141(10) 0.160(10) 0.084(7) 0.031(8) 0.005(6) 0.006(6)
O1S 0.074(2) 0.099(3) 0.098(3) -0.019(2) 0.023(2) -0.040(2)
C1S 0.177(8) 0.099(5) 0.146(8) -0.022(5) 0.062(7) -0.028(5)

loop_
_atom_type_symbol
_atom_type_description
_atom_type_scat_dispersion_real
_atom_type_scat_dispersion_imag
_atom_type_scat_source
C C 0.0033 0.0016 'International Tables Vol C Tables 4.2.6.8 and 6.1.1.4'
H H 0.0000 0.0000 'International Tables Vol C Tables 4.2.6.8 and 6.1.1.4'
N N 0.0061 0.0033 'International Tables Vol C Tables 4.2.6.8 and 6.1.1.4'
O O 0.0106 0.0060 'International Tables Vol C Tables 4.2.6.8 and 6.1.1.4'
Cl Cl 0.1484 0.1585 'International Tables Vol C Tables 4.2.6.8 and 6.1.1.4'
Fe Fe 0.3463 0.8444 'International Tables Vol C Tables 4.2.6.8 and 6.1.1.4'

loop_
_geom_angle_atom_site_label_1
_geom_angle_atom_site_label_2
_geom_angle_atom_site_label_3
_geom_angle_site_symmetry_1
_geom_angle_site_symmetry_3
_geom_angle
_geom_angle_publ_flag
N7 Fe1 N5 . . 132.58(11) ?
N7 Fe1 N9 . . 94.65(11) ?
N5 Fe1 N9 . . 93.02(11) ?
N7 Fe1 N3 . . 91.46(11) ?
N5 Fe1 N3 . . 90.87(11) ?
N9 Fe1 N3 . . 167.46(11) ?
N7 Fe1 N1 . . 149.54(10) ?
N5 Fe1 N1 . . 76.80(10) ?
N9 Fe1 N1 . . 90.85(10) ?
N3 Fe1 N1 . . 78.43(10) ?
N7 Fe1 N2 . . 75.51(10) ?
N5 Fe1 N2 . . 151.68(10) ?
N9 Fe1 N2 . . 79.05(11) ?
N3 Fe1 N2 . . 91.94(11) ?
N1 Fe1 N2 . . 76.19(10) ?
C15 N1 C7 . . 109.7(3) ?
C15 N1 C1 . . 113.7(3) ?
C7 N1 C1 . . 113.1(3) ?
C15 N1 Fe1 . . 103.09(19) ?
C7 N1 Fe1 . . 107.84(19) ?
C1 N1 Fe1 . . 108.79(19) ?
C31 N2 C23 . . 110.2(3) ?
C31 N2 C6 . . 113.8(3) ?
C23 N2 C6 . . 112.9(3) ?
C31 N2 Fe1 . . 106.03(19) ?
C23 N2 Fe1 . . 104.2(2) ?
C6 N2 Fe1 . . 109.06(19) ?
C8 N3 C9 . . 106.4(3) ?
C8 N3 Fe1 . . 113.6(2) ?
C9 N3 Fe1 . . 138.6(2) ?
C8 N4 C14 . . 107.9(3) ?
C8 N4 H4A . . 126.1 ?
C14 N4 H4A . . 126.1 ?
C16 N5 C17 . . 105.6(3) ?
C16 N5 Fe1 . . 113.3(2) ?
C17 N5 Fe1 . . 138.4(2) ?
C16 N6 C22 . . 107.7(3) ?
C16 N6 H6A . . 126.1 ?
C22 N6 H6A . . 126.1 ?
C24 N7 C25 . . 105.9(3) ?
C24 N7 Fe1 . . 114.7(2) ?
C25 N7 Fe1 . . 139.3(2) ?
C24 N8 C30 . . 107.6(3) ?
C24 N8 H8A . . 126.2 ?
C30 N8 H8A . . 126.2 ?
C32 N9 C33 . . 106.2(3) ?
C32 N9 Fe1 . . 112.1(2) ?
C33 N9 Fe1 . . 137.3(3) ?
C32 N10 C38 . . 107.7(3) ?
C32 N10 H10A . . 126.2 ?
C38 N10 H10A . . 126.2 ?
N1 C1 C2 . . 114.9(3) ?
N1 C1 C6 . . 108.1(3) ?
C2 C1 C6 . . 113.9(3) ?
N1 C1 H1A . . 106.5 ?
C2 C1 H1A . . 106.5 ?
C6 C1 H1A . . 106.5 ?
C3 C2 C1 . . 112.9(4) ?
C3 C2 H2A . . 110(3) ?
C1 C2 H2A . . 108(3) ?
C3 C2 H2B . . 110(3) ?
C1 C2 H2B . . 110(3) ?
H2A C2 H2B . . 105(4) ?
C4 C3 C2 . . 110.6(3) ?
C4 C3 H3A . . 109.5 ?
C2 C3 H3A . . 109.5 ?
C4 C3 H3B . . 109.5 ?
C2 C3 H3B . . 109.5 ?
H3A C3 H3B . . 108.1 ?
C3 C4 C5 . . 109.9(3) ?
C3 C4 H4B . . 109.7 ?
C5 C4 H4B . . 109.7 ?
C3 C4 H4C . . 109.7 ?
C5 C4 H4C . . 109.7 ?
H4B C4 H4C . . 108.2 ?
C6 C5 C4 . . 112.4(3) ?
C6 C5 H5A . . 109.1 ?
C4 C5 H5A . . 109.1 ?
C6 C5 H5B . . 109.1 ?
C4 C5 H5B . . 109.1 ?
H5A C5 H5B . . 107.8 ?
N2 C6 C5 . . 114.8(3) ?
N2 C6 C1 . . 108.7(3) ?
C5 C6 C1 . . 114.2(3) ?
N2 C6 H6B . . 106.2 ?
C5 C6 H6B . . 106.2 ?
C1 C6 H6B . . 106.2 ?
C8 C7 N1 . . 112.0(3) ?
C8 C7 H7A . . 109(2) ?
N1 C7 H7A . . 108(2) ?
C8 C7 H7B . . 110(2) ?
N1 C7 H7B . . 111(2) ?
H7A C7 H7B . . 107(3) ?
N3 C8 N4 . . 112.5(3) ?
N3 C8 C7 . . 124.4(3) ?
N4 C8 C7 . . 123.1(3) ?
C10 C9 N3 . . 131.8(4) ?
C10 C9 C14 . . 119.8(3) ?
N3 C9 C14 . . 108.4(3) ?
C11 C10 C9 . . 117.3(4) ?
C11 C10 H10B . . 121.3 ?
C9 C10 H10B . . 121.3 ?
C10 C11 C12 . . 121.7(4) ?
C10 C11 H11A . . 119.1 ?
C12 C11 H11A . . 119.1 ?
C13 C12 C11 . . 122.3(4) ?
C13 C12 H12A . . 118.8 ?
C11 C12 H12A . . 118.8 ?
C12 C13 C14 . . 116.3(4) ?
C12 C13 H13A . . 121.8 ?
C14 C13 H13A . . 121.8 ?
N4 C14 C13 . . 132.6(3) ?
N4 C14 C9 . . 104.9(3) ?
C13 C14 C9 . . 122.4(3) ?
N1 C15 C16 . . 106.5(3) ?
N1 C15 H15A . . 110.4 ?
C16 C15 H15A . . 110.4 ?
N1 C15 H15B . . 110.4 ?
C16 C15 H15B . . 110.4 ?
H15A C15 H15B . . 108.6 ?
N5 C16 N6 . . 112.6(3) ?
N5 C16 C15 . . 121.8(3) ?
N6 C16 C15 . . 125.3(3) ?
C22 C17 N5 . . 109.1(3) ?
C22 C17 C18 . . 120.7(3) ?
N5 C17 C18 . . 130.2(3) ?
C19 C18 C17 . . 116.8(4) ?
C19 C18 H18A . . 121.6 ?
C17 C18 H18A . . 121.6 ?
C18 C19 C20 . . 121.4(4) ?
C18 C19 H19A . . 119.3 ?
C20 C19 H19A . . 119.3 ?
C21 C20 C19 . . 122.6(4) ?
C21 C20 H20A . . 118.7 ?
C19 C20 H20A . . 118.7 ?
C20 C21 C22 . . 116.4(4) ?
C20 C21 H21A . . 121.8 ?
C22 C21 H21A . . 121.8 ?
C21 C22 C17 . . 122.0(4) ?
C21 C22 N6 . . 132.9(4) ?
C17 C22 N6 . . 105.0(3) ?
N2 C23 C24 . . 107.0(3) ?
N2 C23 H23A . . 110.3 ?
C24 C23 H23A . . 110.3 ?
N2 C23 H23B . . 110.3 ?
C24 C23 H23B . . 110.3 ?
H23A C23 H23B . . 108.6 ?
N7 C24 N8 . . 112.2(3) ?
N7 C24 C23 . . 122.0(3) ?
N8 C24 C23 . . 125.8(3) ?
C30 C25 C26 . . 120.8(3) ?
C30 C25 N7 . . 108.9(3) ?
C26 C25 N7 . . 130.1(3) ?
C27 C26 C25 . . 117.2(4) ?
C27 C26 H26A . . 121.4 ?
C25 C26 H26A . . 121.4 ?
C26 C27 C28 . . 121.4(4) ?
C26 C27 H27A . . 119.3 ?
C28 C27 H27A . . 119.3 ?
C29 C28 C27 . . 121.9(4) ?
C29 C28 H28A . . 119.1 ?
C27 C28 H28A . . 119.1 ?
C28 C29 C30 . . 117.0(4) ?
C28 C29 H29A . . 121.5 ?
C30 C29 H29A . . 121.5 ?
C29 C30 N8 . . 132.9(4) ?
C29 C30 C25 . . 121.7(4) ?
N8 C30 C25 . . 105.4(3) ?
N2 C31 C32 . . 110.9(3) ?
N2 C31 H31A . . 109.5 ?
C32 C31 H31A . . 109.5 ?
N2 C31 H31B . . 109.5 ?
C32 C31 H31B . . 109.5 ?
H31A C31 H31B . . 108.0 ?
N9 C32 N10 . . 112.4(3) ?
N9 C32 C31 . . 123.8(3) ?
N10 C32 C31 . . 123.9(3) ?
C34 C33 C38 . . 121.1(3) ?
C34 C33 N9 . . 131.1(3) ?
C38 C33 N9 . . 107.8(3) ?
C33 C34 C35 . . 117.1(4) ?
C33 C34 H34A . . 121.4 ?
C35 C34 H34A . . 121.4 ?
C36 C35 C34 . . 121.5(4) ?
C36 C35 H35A . . 119.2 ?
C34 C35 H35A . . 119.2 ?
C37 C36 C35 . . 122.3(4) ?
C37 C36 H36A . . 118.9 ?
C35 C36 H36A . . 118.9 ?
C36 C37 C38 . . 116.4(4) ?
C36 C37 H37A . . 121.8 ?
C38 C37 H37A . . 121.8 ?
N10 C38 C37 . . 132.5(4) ?
N10 C38 C33 . . 105.9(3) ?
C37 C38 C33 . . 121.5(4) ?
O2 Cl1 O1 . . 115.1(4) ?
O2 Cl1 O3 . . 107.8(4) ?
O1 Cl1 O3 . . 106.4(4) ?
O2 Cl1 O4 . . 113.0(3) ?
O1 Cl1 O4 . . 106.9(3) ?
O3 Cl1 O4 . . 107.2(3) ?
O8 Cl2 O6 . . 101.0(9) ?
O8 Cl2 O5 . . 126.2(13) ?
O6 Cl2 O5 . . 102.8(11) ?
O8 Cl2 O7 . . 108.3(8) ?
O6 Cl2 O7 . . 115.9(11) ?
O5 Cl2 O7 . . 103.3(8) ?
O5' Cl2' O7' . . 106.4(14) ?
O5' Cl2' O8' . . 112.4(12) ?
O7' Cl2' O8' . . 104.5(11) ?
O5' Cl2' O6' . . 105.8(12) ?
O7' Cl2' O6' . . 102.2(10) ?
O8' Cl2' O6' . . 123.9(11) ?
C1S O1S H1S . . 107.9 ?
O1S C1S H1SA . . 109.1 ?
O1S C1S H1SB . . 110.0 ?
H1SA C1S H1SB . . 109.2 ?
O1S C1S H1SC . . 110.7 ?
H1SA C1S H1SC . . 109.2 ?
H1SB C1S H1SC . . 108.5 ?

loop_
_geom_bond_atom_site_label_1
_geom_bond_atom_site_label_2
_geom_bond_site_symmetry_2
_geom_bond_distance
_geom_bond_publ_flag
Fe1 N7 . 2.095(3) ?
Fe1 N5 . 2.114(3) ?
Fe1 N9 . 2.145(3) ?
Fe1 N3 . 2.156(3) ?
Fe1 N1 . 2.324(3) ?
Fe1 N2 . 2.326(3) ?
N1 C15 . 1.479(4) ?
N1 C7 . 1.488(4) ?
N1 C1 . 1.489(4) ?
N2 C31 . 1.475(5) ?
N2 C23 . 1.482(4) ?
N2 C6 . 1.499(4) ?
N3 C8 . 1.305(4) ?
N3 C9 . 1.390(4) ?
N4 C8 . 1.344(4) ?
N4 C14 . 1.382(4) ?
N4 H4A . 0.8600 ?
N5 C16 . 1.312(4) ?
N5 C17 . 1.397(4) ?
N6 C16 . 1.339(4) ?
N6 C22 . 1.389(4) ?
N6 H6A . 0.8600 ?
N7 C24 . 1.314(5) ?
N7 C25 . 1.396(4) ?
N8 C24 . 1.350(4) ?
N8 C30 . 1.385(5) ?
N8 H8A . 0.8600 ?
N9 C32 . 1.305(4) ?
N9 C33 . 1.405(4) ?
N10 C32 . 1.350(5) ?
N10 C38 . 1.375(5) ?
N10 H10A . 0.8600 ?
C1 C2 . 1.532(5) ?
C1 C6 . 1.537(5) ?
C1 H1A . 0.9800 ?
C2 C3 . 1.510(6) ?
C2 H2A . 0.97(5) ?
C2 H2B . 0.90(5) ?
C3 C4 . 1.503(6) ?
C3 H3A . 0.9700 ?
C3 H3B . 0.9700 ?
C4 C5 . 1.521(6) ?
C4 H4B . 0.9700 ?
C4 H4C . 0.9700 ?
C5 C6 . 1.521(5) ?
C5 H5A . 0.9700 ?
C5 H5B . 0.9700 ?
C6 H6B . 0.9800 ?
C7 C8 . 1.483(5) ?
C7 H7A . 0.94(3) ?
C7 H7B . 0.94(4) ?
C9 C10 . 1.390(5) ?
C9 C14 . 1.409(5) ?
C10 C11 . 1.375(6) ?
C10 H10B . 0.9300 ?
C11 C12 . 1.389(6) ?
C11 H11A . 0.9300 ?
C12 C13 . 1.365(6) ?
C12 H12A . 0.9300 ?
C13 C14 . 1.384(5) ?
C13 H13A . 0.9300 ?
C15 C16 . 1.500(5) ?
C15 H15A . 0.9700 ?
C15 H15B . 0.9700 ?
C17 C22 . 1.388(5) ?
C17 C18 . 1.401(5) ?
C18 C19 . 1.374(6) ?
C18 H18A . 0.9300 ?
C19 C20 . 1.376(6) ?
C19 H19A . 0.9300 ?
C20 C21 . 1.372(6) ?
C20 H20A . 0.9300 ?
C21 C22 . 1.379(5) ?
C21 H21A . 0.9300 ?
C23 C24 . 1.495(5) ?
C23 H23A . 0.9700 ?
C23 H23B . 0.9700 ?
C25 C30 . 1.389(5) ?
C25 C26 . 1.394(5) ?
C26 C27 . 1.369(6) ?
C26 H26A . 0.9300 ?
C27 C28 . 1.389(7) ?
C27 H27A . 0.9300 ?
C28 C29 . 1.371(6) ?
C28 H28A . 0.9300 ?
C29 C30 . 1.380(5) ?
C29 H29A . 0.9300 ?
C31 C32 . 1.493(5) ?
C31 H31A . 0.9700 ?
C31 H31B . 0.9700 ?
C33 C34 . 1.376(5) ?
C33 C38 . 1.398(5) ?
C34 C35 . 1.383(6) ?
C34 H34A . 0.9300 ?
C35 C36 . 1.383(7) ?
C35 H35A . 0.9300 ?
C36 C37 . 1.369(6) ?
C36 H36A . 0.9300 ?
C37 C38 . 1.394(5) ?
C37 H37A . 0.9300 ?
Cl1 O2 . 1.346(5) ?
Cl1 O1 . 1.364(5) ?
Cl1 O3 . 1.413(5) ?
Cl1 O4 . 1.421(5) ?
Cl2 O8 . 1.347(8) ?
Cl2 O6 . 1.373(9) ?
Cl2 O5 . 1.392(9) ?
Cl2 O7 . 1.441(9) ?
Cl2' O5' . 1.333(15) ?
Cl2' O7' . 1.411(12) ?
Cl2' O8' . 1.418(14) ?
Cl2' O6' . 1.517(15) ?
O1S C1S . 1.414(8) ?
O1S H1S . 0.9556 ?
C1S H1SA . 0.9600 ?
C1S H1SB . 0.9600 ?
C1S H1SC . 0.9600 ?

loop_
_geom_hbond_atom_site_label_D
_geom_hbond_atom_site_label_H
_geom_hbond_atom_site_label_A
_geom_hbond_site_symmetry_A
_geom_hbond_distance_DH
_geom_hbond_distance_HA
_geom_hbond_distance_DA
_geom_hbond_angle_DHA
_geom_hbond_publ_flag
N4 H4A O1 3_665 0.86 2.10 2.952(6) 171 y
N6 H6A O6' 2 0.86 2.02 2.852(15) 162 y
N6 H6A O6 2 0.86 2.13 2.955(16) 162 y
N8 H8A O1S . 0.86 1.94 2.790(5) 170 y
N10 H10A O7' 3_666 0.86 2.04 2.896(10) 176 y
N10 H10A O8 3_666 0.86 2.01 2.787(12) 150 y
O1S H1S O3 2_655 0.96 1.88 2.813(6) 166 y
C7 H7B O4 3_665 0.94(4) 2.34(4) 3.202(6) 152(3) y
C23 H23A O2 2_655 0.97 2.40 3.318(6) 158 y
